data_4003124
loop_
_publ_author_name
'Dong, Xi-Yan'
'Huang, Hui-Lin'
'Wang, Jia-Yin'
'Li, Hai-Yang'
'Zang, Shuang-Quan'

_publ_section_title
;
 A Flexible Fluorescent SCC-MOF for Switchable Molecule Identification and
 Temperature Display
;
_journal_issue 6
_journal_name_full 'Chemistry of Materials'
_journal_page_first 2160
_journal_paper_doi 10.1021/acs.chemmater.8b00611
_journal_volume 30
_journal_year 2018
_chemical_formula_moiety 'C60 H82 Ag10 F6 N4 O10 P2 S6, 8(C H2 Cl2)'
_chemical_formula_sum 'C68 H98 Ag10 Cl16 F6 N4 O10 P2 S6'
_chemical_formula_weight 3145.70
_space_group_crystal_system triclinic
_space_group_IT_number 2
_space_group_name_Hall '-P 1'
_space_group_name_H-M_alt 'P -1'
_atom_sites_solution_hydrogens mixed
_atom_sites_solution_primary dual
_audit_creation_date 2017-08-23
_audit_creation_method
;
Olex2 1.2
(compiled 2016.11.07 svn.r3352 for OlexSys, GUI svn.r5261)
;
_cell_angle_alpha 67.234(4)
_cell_angle_beta 70.613(4)
_cell_angle_gamma 89.920(4)
_cell_formula_units_Z 1
_cell_length_a 12.1375(6)
_cell_length_b 14.2801(5)
_cell_length_c 17.8065(8)
_cell_measurement_reflns_used 13780
_cell_measurement_temperature 100.00(10)
_cell_measurement_theta_max 72.8740
_cell_measurement_theta_min 3.4340
_cell_volume 2655.7(2)
_computing_cell_refinement 'CrysAlisPro 1.171.39.27b (Rigaku OD, 2015)'
_computing_data_collection 'CrysAlisPro 1.171.39.27b (Rigaku OD, 2015)'
_computing_data_reduction 'CrysAlisPro 1.171.39.27b (Rigaku OD, 2015)'
_computing_molecular_graphics 'Olex2 (Dolomanov et al., 2009)'
_computing_publication_material 'Olex2 (Dolomanov et al., 2009)'
_computing_structure_refinement 'ShelXL (Sheldrick, 2015)'
_computing_structure_solution 'ShelXT (Sheldrick, 2015)'
_diffrn_ambient_environment N~2~
_diffrn_ambient_temperature 100.00(10)
_diffrn_detector 'CCD plate'
_diffrn_measured_fraction_theta_full 0.995
_diffrn_measured_fraction_theta_max 0.995
_diffrn_measurement_details
;
List of Runs (angles in degrees, time in seconds):

  # Type    Start    End  Width  t~exp~   \w     \q     \k     \f   Frames
--------------------------------------------------------------------------
  1  \w     28.00  63.00   0.50    0.50    --    0.00  57.00 -60.00   70
  2  \w    -28.00  79.00   0.50    0.50    --    0.00  57.00-150.00  214
  3  \w      2.00  79.00   0.50    0.50    --    0.00  77.00-120.00  154
  4  \w    -28.00  88.00   0.50    0.50    --    0.00  38.00 150.00  232
  5  \w      8.00 157.00   0.50    0.90    --   97.60 -15.00  90.00  298
  6  \w      9.00 114.00   0.50    0.90    --   97.60 -30.00 120.00  210
  7  \w     12.00  43.00   0.50    0.90    --   97.60 -82.00  90.00   62
  8  \w     46.00  80.00   0.50    0.90    --   97.60 -82.00 -60.00   68
  9  \w     50.00 112.00   0.50    0.90    --   97.60 -82.00 -90.00  124
 10  \w     17.00  88.00   0.50    0.90    --   97.60 -30.00-150.00  142
 11  \w     97.00 125.00   0.50    0.90    --   97.60 -30.00-150.00   56
 12  \w      9.00 127.00   0.50    0.90    --   97.60 -61.00   0.00  236
 13  \w     11.00 135.00   0.50    0.90    --   97.60 -82.00   0.00  248
 14  \w     70.00  99.00   0.50    0.90    --   97.60  15.00 120.00   58
 15  \w     39.00 134.00   0.50    0.90    --   97.60 -82.00 120.00  190
 16  \w     79.00 106.00   0.50    0.90    --   97.60 -82.00  90.00   54
 17  \w    105.00 135.00   0.50    0.90    --   97.60  15.00 120.00   60
 18  \w    158.00 184.00   0.50    0.90    --   97.60  15.00 120.00   52
 19  \w    124.00 152.00   0.50    0.90    --   97.60 -15.00-120.00   56
 20  \w     83.00 108.00   0.50    0.90    --   97.60 -82.00 -60.00   50
 21  \w     87.00 132.00   0.50    0.90    --   97.60 -82.00  60.00   90
 22  \w     21.00 135.00   0.50    0.90    --   97.60 -82.00-150.00  228
 23  \w     55.00  82.00   0.50    0.90    --   97.60 -82.00 150.00   54
 24  \w     92.00 117.00   0.50    0.90    --   97.60 -82.00 150.00   50
 25  \w      8.00  84.00   0.50    0.90    --   97.60 -15.00-120.00  152
;
_diffrn_measurement_device 'four-circle diffractometer'
_diffrn_measurement_device_type 'XtaLAB AFC12 (RINC): Kappa single'
_diffrn_measurement_method '\w scans'
_diffrn_orient_matrix_type 'CrysAlisPro convention (1999,Acta A55,543-557)'
_diffrn_orient_matrix_UB_11 -0.0653411000
_diffrn_orient_matrix_UB_12 -0.0034790000
_diffrn_orient_matrix_UB_13 0.0916602000
_diffrn_orient_matrix_UB_21 -0.0598583000
_diffrn_orient_matrix_UB_22 -0.1100176000
_diffrn_orient_matrix_UB_23 0.0303697000
_diffrn_orient_matrix_UB_31 0.1031866000
_diffrn_orient_matrix_UB_32 -0.0432522000
_diffrn_orient_matrix_UB_33 0.0280263000
_diffrn_radiation_monochromator graphite
_diffrn_radiation_probe x-ray
_diffrn_radiation_type CuK\a
_diffrn_radiation_wavelength 1.54184
_diffrn_reflns_av_R_equivalents 0.0485
_diffrn_reflns_av_unetI/netI 0.0496
_diffrn_reflns_Laue_measured_fraction_full 0.995
_diffrn_reflns_Laue_measured_fraction_max 0.995
_diffrn_reflns_limit_h_max 14
_diffrn_reflns_limit_h_min -8
_diffrn_reflns_limit_k_max 16
_diffrn_reflns_limit_k_min -16
_diffrn_reflns_limit_l_max 20
_diffrn_reflns_limit_l_min -19
_diffrn_reflns_number 25680
_diffrn_reflns_point_group_measured_fraction_full 0.995
_diffrn_reflns_point_group_measured_fraction_max 0.995
_diffrn_reflns_theta_full 64.999
_diffrn_reflns_theta_max 64.999
_diffrn_reflns_theta_min 2.884
_diffrn_source 'fine-focus sealed X-ray tube'
_diffrn_source_type 'Enhance (Cu) X-ray Source'
_exptl_absorpt_coefficient_mu 20.044
_exptl_absorpt_correction_T_max 0.246
_exptl_absorpt_correction_T_min 0.067
_exptl_absorpt_correction_type analytical
_exptl_absorpt_process_details
;
CrysAlisPro 1.171.39.27b (Rigaku Oxford Diffraction, 2015)
Analytical numeric absorption correction using a multifaceted crystal
			model based on expressions derived by R.C. Clark & J.S. Reid.
(Clark, R. C. & Reid, J. S. (1995). Acta Cryst. A51, 887-897)
Empirical absorption correction using spherical harmonics,
 implemented in SCALE3 ABSPACK scaling algorithm.
;
_exptl_crystal_colour colourless
_exptl_crystal_colour_primary colourless
_exptl_crystal_density_diffrn 1.967
_exptl_crystal_description block
_exptl_crystal_F_000 1536
_exptl_crystal_size_max 0.25
_exptl_crystal_size_mid 0.18
_exptl_crystal_size_min 0.15
_refine_diff_density_max 4.978
_refine_diff_density_min -1.666
_refine_diff_density_rms 0.359
_refine_ls_extinction_method none
_refine_ls_goodness_of_fit_ref 1.084
_refine_ls_hydrogen_treatment constr
_refine_ls_matrix_type full
_refine_ls_number_parameters 671
_refine_ls_number_reflns 8976
_refine_ls_number_restraints 290
_refine_ls_restrained_S_all 1.080
_refine_ls_R_factor_all 0.1122
_refine_ls_R_factor_gt 0.1082
_refine_ls_shift/su_max 0.000
_refine_ls_shift/su_mean 0.000
_refine_ls_structure_factor_coef Fsqd
_refine_ls_weighting_details 'w=1/[\s^2^(Fo^2^)+(0.2900P)^2^] where P=(Fo^2^+2Fc^2^)/3'
_refine_ls_weighting_scheme calc
_refine_ls_wR_factor_gt 0.3166
_refine_ls_wR_factor_ref 0.3258
_reflns_Friedel_coverage 0.000
_reflns_number_gt 8069
_reflns_number_total 8976
_reflns_threshold_expression 'I > 2\s(I)'
_cod_data_source_file cm8b00611_si_004.cif
_cod_data_source_block ag10bpy_ch2cl2_100k
_cod_database_code 4003124
_chemical_oxdiff_formula 'C68 H98 Ag10 Cl16 F6 N4 O10 P2 S6'
_shelx_space_group_comment
;
The symmetry employed for this shelxl refinement is uniquely defined
by the following loop, which should always be used as a source of
symmetry information in preference to the above space-group names.
They are only intended as comments.
;
_reflns_odcompleteness_completeness 99.39
_reflns_odcompleteness_iscentric 1
_reflns_odcompleteness_theta 66.97
_olex2_refinement_description
;
1. Fixed Uiso
 At 1.2 times of:
  All C(H) groups, All C(H,H) groups
 At 1.5 times of:
  All C(H,H,H) groups, All O(H) groups
2. Restrained distances
 C28B-C23B \\sim C27B-C28B \\sim C26B-C27B \\sim C26B-C25B \\sim C25B-C24B
\\sim C24B-C23B
 with sigma of 0.01
 C28-C23 \\sim C28-C27 \\sim C26-C27 \\sim C25-C26 \\sim C24-C25 \\sim C24-C23
 with sigma of 0.01
 P1-C23 \\sim P1-C23B
 with sigma of 0.01
 N2-C18B \\sim N2-C18 \\sim N2-C22 \\sim N2-C22B
 with sigma of 0.01
 C18B-C19B \\sim C18-C19 \\sim C19B-C20 \\sim C19-C20 \\sim C21-C22 \\sim
C21B-C22B \\sim C21-C20 ~
 C21B-C20
 with sigma of 0.01
 C11B-C9 \\sim C12-C9 \\sim C10B-C9 \\sim C11-C9 \\sim C12B-C9 \\sim C10-C9
 with sigma of 0.01
 Cl8-C34 \\sim Cl7-C34 \\sim Cl7B-C34B \\sim Cl8B-C34B
 with sigma of 0.01
 Cl7-Cl8 \\sim Cl8B-Cl7B
 with sigma of 0.01
3. Restrained planarity
 C23, C24, C25, C26, C27, C28
 with sigma of 0.01
4. Uiso/Uaniso restraints and constraints
Cl7 \\sim Cl8 \\sim Cl7B \\sim Cl8B: within 2A with sigma of 0.01 and sigma for
terminal atoms of 0.02
C26B \\sim C27: within 2A with sigma of 0.01 and sigma for terminal atoms of
0.02
Uanis(N2) \\sim Ueq, Uanis(C22B) \\sim Ueq, Uanis(C20) \\sim Ueq, Uanis(C21B)
\\sim Ueq, Uanis(C19) \\sim Ueq, Uanis(C18) \\sim Ueq, Uanis(C19B) \\sim Ueq,
Uanis(C18B) \\sim Ueq, Uanis(C22) \\sim Ueq, Uanis(C21) \\sim Ueq: with sigma
of 0.01 and sigma for terminal atoms of 0.02
Uanis(C13) \\sim Ueq, Uanis(C14) \\sim Ueq, Uanis(C16) \\sim Ueq, Uanis(C17)
\\sim Ueq: with sigma of 0.01 and sigma for terminal atoms of 0.02
Uanis(C23B) \\sim Ueq, Uanis(C27) \\sim Ueq, Uanis(C28B) \\sim Ueq, Uanis(C24B)
\\sim Ueq, Uanis(C26) \\sim Ueq, Uanis(C25) \\sim Ueq, Uanis(C24) \\sim Ueq,
Uanis(C28) \\sim Ueq, Uanis(C25B) \\sim Ueq, Uanis(C27B) \\sim Ueq, Uanis(C26B)
\\sim Ueq, Uanis(C23) \\sim Ueq: with sigma of 0.01 and sigma for terminal
atoms of 0.02
Uanis(C10) \\sim Ueq, Uanis(C11B) \\sim Ueq, Uanis(C12) \\sim Ueq, Uanis(C10B)
\\sim Ueq, Uanis(C11) \\sim Ueq, Uanis(C12B) \\sim Ueq: with sigma of 0.01 and
sigma for terminal atoms of 0.02
5. Others
 Fixed Sof: C10(0.6) H10A(0.6) H10B(0.6) H10C(0.6) C10B(0.4) H10D(0.4)
 H10E(0.4) H10F(0.4) C11(0.6) H11A(0.6) H11B(0.6) H11C(0.6) C11B(0.4) H11D(0.4)
 H11E(0.4) H11F(0.4) C12(0.6) H12A(0.6) H12B(0.6) H12C(0.6) C12B(0.4) H12D(0.4)
 H12E(0.4) H12F(0.4) C18(0.5) H18(0.5) C18B(0.5) H18B(0.5) C19(0.5) H19(0.5)
 C19B(0.5) H19B(0.5) C21(0.5) H21(0.5) C21B(0.5) H21B(0.5) C22(0.5) H22(0.5)
 C22B(0.5) H22B(0.5) C23(0.5) C23B(0.5) C24(0.5) H24(0.5) C24B(0.5) H24B(0.5)
 C25(0.5) H25(0.5) C25B(0.5) H25B(0.5) C26(0.5) H26(0.5) C26B(0.5) H26B(0.5)
 C27(0.5) H27(0.5) C27B(0.5) H27B(0.5) C28(0.5) H28(0.5) C28B(0.5) H28B(0.5)
 Cl3B(0.5) Cl4B(0.5) C32B(0.5) H32A(0.5) H32B(0.5) Cl7(0.5) Cl8(0.5) C34(0.5)
 H34A(0.5) H34B(0.5) Cl3(0.5) Cl4(0.5) C32(0.5) H32C(0.5) H32D(0.5) Cl7B(0.5)
 Cl8B(0.5) C34B(0.5) H34C(0.5) H34D(0.5)
6.a Riding coordinates:
 C10(H10A,H10B,H10C), C11B(H11D,H11E,H11F), C12B(H12D,H12E,H12F)
6.b Secondary CH2 refined with riding coordinates:
 C33(H33A,H33B), C32B(H32A,H32B), C31(H31A,H31B), C34(H34A,H34B), C32(H32C,
 H32D), C34B(H34C,H34D)
6.c Aromatic/amide H refined with riding coordinates:
 C18(H18), C18B(H18B), C19(H19), C19B(H19B), C21(H21), C21B(H21B), C22(H22),
 C22B(H22B), C13(H13), C14(H14), C16(H16), C17(H17), C24(H24), C24B(H24B),
 C25(H25), C25B(H25B), C26(H26), C26B(H26B), C27(H27), C27B(H27B), C28(H28),
 C28B(H28B)
6.d Idealised Me refined as rotating group:
 C2(H2A,H2B,H2C), C3(H3A,H3B,H3C), C4(H4A,H4B,H4C), C6(H6A,H6B,H6C), C7(H7A,
 H7B,H7C), C8(H8A,H8B,H8C), C10B(H10D,H10E,H10F), C11(H11A,H11B,H11C), C12(H12A,
 H12B,H12C)
6.e Idealised tetrahedral OH refined as rotating group:
 O5(H5)
comments: The single-crystal X-ray diffraction data was collected at 100K. 
In the host framework, the PhPO3H anion, one pyridine ring and one t-butyl 
mercaptan anion were found to be disordered. For the pyridine ring and 
PhPO3H anion, they were disordered over two sites with the fixed occupancy 
of 0.5. The geometry restraints and displacement parameter restrains were 
restrained using the "FLAT" "SADI", "SIMU" and "ISOR"commands. 
For the t-butyl mercaptan anions, two unequal parts were assigned 
with fixed occupancies(0.6:0.4) according to the difference electron 
maps. Restraints such as "SADI 0.01" and "ISOR 0.01" were applied 
for the geometry and ADPs, respectively. Additionally, Four CH2Cl2 
molecules were assigned from a difference Fourier map. Two of them 
could be located easily and refined anisotropically. The other two 
are disordered due to the relatively small size of the molecule 
compared with the cavity and weak interactions with 
host framework. The disordered models obtained by splitting each CH2Cl2 
over two sites with fixed occupancy ratio of 0.5:0.5, and refined 
isotropically.
;
_shelx_shelxl_version_number 2016/6
_olex2_submission_special_instructions 'No special instructions were received'
_oxdiff_exptl_absorpt_empirical_details
;
Empirical correction (ABSPACK) includes:
- Absorption correction using spherical harmonics
- Frame scaling
;
_oxdiff_exptl_absorpt_empirical_full_max 2.041
_oxdiff_exptl_absorpt_empirical_full_min 0.561

loop_
_space_group_symop_operation_xyz
'x, y, z'
'-x, -y, -z'

loop_
_atom_site_label
_atom_site_type_symbol
_atom_site_fract_x
_atom_site_fract_y
_atom_site_fract_z
_atom_site_U_iso_or_equiv
_atom_site_adp_type
_atom_site_occupancy
_atom_site_site_symmetry_order
_atom_site_calc_flag
_atom_site_refinement_flags_posn
_atom_site_refinement_flags_adp
_atom_site_refinement_flags_occupancy
_atom_site_disorder_assembly
_atom_site_disorder_group
Ag1 Ag 0.67089(7) 0.25760(6) 0.45806(5) 0.0507(3) Uani 1 1 d . . . . .
Ag2 Ag 0.69882(7) 0.48193(5) 0.39507(5) 0.0496(3) Uani 1 1 d . . . . .
Ag3 Ag 0.54383(7) 0.73180(6) 0.32549(5) 0.0554(3) Uani 1 1 d . . . . .
Ag4 Ag 0.43564(6) 0.50884(5) 0.43432(4) 0.0423(3) Uani 1 1 d . . . . .
Ag5 Ag 0.33631(8) 0.24851(7) 0.54026(6) 0.0620(3) Uani 1 1 d . . . . .
S1 S 0.7192(2) 0.66708(18) 0.35532(16) 0.0474(6) Uani 1 1 d . . . . .
S2 S 0.5126(2) 0.36602(18) 0.40849(16) 0.0427(5) Uani 1 1 d . . . . .
S3 S 0.3396(2) 0.65403(19) 0.43797(17) 0.0459(6) Uani 1 1 d . . . . .
P1 P 0.4984(3) 0.0386(2) 0.60609(19) 0.0547(7) Uani 1 1 d D . . . .
F1 F 1.1101(9) 0.3987(13) 0.2872(8) 0.127(5) Uani 1 1 d . . . . .
F2 F 1.0713(10) 0.2923(9) 0.2447(10) 0.144(6) Uani 1 1 d . . . . .
F3 F 1.0642(9) 0.4437(9) 0.1749(7) 0.113(4) Uani 1 1 d . . . . .
O1 O 0.8709(9) 0.4428(7) 0.3078(7) 0.086(3) Uani 1 1 d . . . . .
O2 O 0.8623(7) 0.2730(6) 0.3620(6) 0.0594(19) Uani 1 1 d . . . . .
O3 O 0.5794(7) 0.0926(5) 0.5114(5) 0.0531(17) Uani 1 1 d . . . . .
O4 O 0.4244(7) 0.1052(7) 0.6429(5) 0.0586(19) Uani 1 1 d . . . . .
O5 O 0.4135(9) -0.0548(6) 0.6176(7) 0.076(3) Uani 1 1 d . . . . .
H5 H 0.450192 -0.081803 0.584013 0.114 Uiso 1 1 calc GR . . . .
N2 N 0.2020(10) 0.1550(8) 0.5269(8) 0.078(3) Uani 1 1 d D U . . .
N1 N 0.5482(9) 0.8327(8) 0.1886(6) 0.059(2) Uani 1 1 d . . . . .
C1 C 0.8542(9) 0.7383(9) 0.2559(7) 0.053(2) Uani 1 1 d . . . . .
C2 C 0.9583(11) 0.7043(13) 0.2796(9) 0.073(4) Uani 1 1 d . . . . .
H2A H 0.950409 0.708843 0.334583 0.110 Uiso 1 1 calc GR . . . .
H2B H 1.030245 0.748481 0.233348 0.110 Uiso 1 1 calc GR . . . .
H2C H 0.963001 0.633086 0.286390 0.110 Uiso 1 1 calc GR . . . .
C3 C 0.8496(11) 0.7076(9) 0.1833(8) 0.057(3) Uani 1 1 d . . . . .
H3A H 0.822363 0.633783 0.207883 0.086 Uiso 1 1 calc GR . . . .
H3B H 0.928550 0.723859 0.138371 0.086 Uiso 1 1 calc GR . . . .
H3C H 0.794846 0.745661 0.157207 0.086 Uiso 1 1 calc GR . . . .
C4 C 0.8530(14) 0.8503(11) 0.2306(11) 0.085(5) Uani 1 1 d . . . . .
H4A H 0.784334 0.869945 0.213930 0.128 Uiso 1 1 calc GR . . . .
H4B H 0.925422 0.888272 0.181128 0.128 Uiso 1 1 calc GR . . . .
H4C H 0.848416 0.866600 0.280115 0.128 Uiso 1 1 calc GR . . . .
C5 C 0.5198(10) 0.3897(8) 0.2964(7) 0.049(2) Uani 1 1 d . . . . .
C6 C 0.6113(11) 0.3245(10) 0.2655(8) 0.058(3) Uani 1 1 d . . . . .
H6A H 0.689641 0.351426 0.259110 0.087 Uiso 1 1 calc GR . . . .
H6B H 0.612607 0.327788 0.209235 0.087 Uiso 1 1 calc GR . . . .
H6C H 0.589564 0.253062 0.308656 0.087 Uiso 1 1 calc GR . . . .
C7 C 0.4004(13) 0.3504(13) 0.3017(9) 0.070(3) Uani 1 1 d . . . . .
H7A H 0.370784 0.282754 0.350424 0.105 Uiso 1 1 calc GR . . . .
H7B H 0.408204 0.344844 0.247105 0.105 Uiso 1 1 calc GR . . . .
H7C H 0.344947 0.398292 0.311096 0.105 Uiso 1 1 calc GR . . . .
C8 C 0.5595(12) 0.5013(10) 0.2377(7) 0.060(3) Uani 1 1 d . . . . .
H8A H 0.509360 0.542439 0.264108 0.090 Uiso 1 1 calc GR . . . .
H8B H 0.553465 0.514661 0.181012 0.090 Uiso 1 1 calc GR . . . .
H8C H 0.641692 0.519697 0.229537 0.090 Uiso 1 1 calc GR . . . .
C9 C 0.2136(10) 0.6440(11) 0.4024(7) 0.077(4) Uani 1 1 d D . . . .
C10 C 0.1726(18) 0.5264(13) 0.4341(15) 0.067(5) Uani 0.6 1 d D U P A 1
H10A H 0.234208 0.495088 0.405571 0.100 Uiso 0.6 1 d R . P A 1
H10B H 0.104208 0.521928 0.417681 0.100 Uiso 0.6 1 d R . P A 1
H10C H 0.152558 0.490628 0.496041 0.100 Uiso 0.6 1 d R . P A 1
C10B C 0.202(3) 0.7613(15) 0.3645(19) 0.065(8) Uani 0.4 1 d D U P A 2
H10D H 0.139578 0.771590 0.340220 0.097 Uiso 0.4 1 calc GR . P A 2
H10E H 0.277435 0.799794 0.318314 0.097 Uiso 0.4 1 calc GR . P A 2
H10F H 0.183550 0.785633 0.411094 0.097 Uiso 0.4 1 calc GR . P A 2
C11 C 0.1015(15) 0.6795(16) 0.4503(13) 0.058(5) Uani 0.6 1 d D U P A 1
H11A H 0.069067 0.631436 0.511883 0.087 Uiso 0.6 1 calc GR . P A 1
H11B H 0.042586 0.681275 0.423378 0.087 Uiso 0.6 1 calc GR . P A 1
H11C H 0.121981 0.748264 0.445912 0.087 Uiso 0.6 1 calc GR . P A 1
C11B C 0.253(4) 0.614(4) 0.323(2) 0.094(12) Uani 0.4 1 d D U P A 2
H11D H 0.294874 0.679314 0.276051 0.141 Uiso 0.4 1 d R . P A 2
H11E H 0.185304 0.592714 0.312401 0.141 Uiso 0.4 1 d R . P A 2
H11F H 0.305734 0.561684 0.326281 0.141 Uiso 0.4 1 d R . P A 2
C12 C 0.252(2) 0.684(2) 0.3014(11) 0.071(6) Uani 0.6 1 d D U P A 1
H12A H 0.298534 0.752113 0.273492 0.107 Uiso 0.6 1 calc GR . P A 1
H12B H 0.181814 0.687248 0.285450 0.107 Uiso 0.6 1 calc GR . P A 1
H12C H 0.300049 0.636478 0.281830 0.107 Uiso 0.6 1 calc GR . P A 1
C12B C 0.1037(19) 0.608(2) 0.4886(14) 0.057(7) Uani 0.4 1 d D U P A 2
H12D H 0.122451 0.627487 0.529363 0.086 Uiso 0.4 1 d R . P A 2
H12E H 0.091511 0.534057 0.510353 0.086 Uiso 0.4 1 d R . P A 2
H12F H 0.034021 0.635467 0.479314 0.086 Uiso 0.4 1 d R . P A 2
C18 C 0.1836(17) 0.0502(12) 0.5754(14) 0.050(5) Uani 0.5 1 d D U P B 1
H18 H 0.227778 0.020645 0.611781 0.060 Uiso 0.5 1 calc R . P B 1
C18B C 0.2171(19) 0.0644(14) 0.5177(16) 0.055(5) Uani 0.5 1 d D U P B 2
H18B H 0.289132 0.041497 0.522029 0.066 Uiso 0.5 1 calc R . P B 2
C19 C 0.1000(17) -0.0120(16) 0.5707(14) 0.057(5) Uani 0.5 1 d D U P B 1
H19 H 0.083703 -0.083377 0.607255 0.068 Uiso 0.5 1 calc R . P B 1
C19B C 0.1501(13) -0.0011(17) 0.5036(16) 0.061(6) Uani 0.5 1 d D U P B 2
H19B H 0.175820 -0.057161 0.489587 0.073 Uiso 0.5 1 calc R . P B 2
C20 C 0.0397(11) 0.0287(9) 0.5132(10) 0.080(4) Uani 1 1 d D U . . .
C21 C 0.056(3) 0.1346(9) 0.465(2) 0.054(9) Uani 0.5 1 d D U P B 1
H21 H 0.018963 0.164758 0.424413 0.065 Uiso 0.5 1 calc R . P B 1
C21B C 0.039(3) 0.1338(10) 0.487(2) 0.049(8) Uani 0.5 1 d D U P B 2
H21B H -0.013908 0.164818 0.458220 0.059 Uiso 0.5 1 calc R . P B 2
C22 C 0.130(2) 0.1940(17) 0.4806(18) 0.043(6) Uani 0.5 1 d D U P B 1
H22 H 0.130413 0.266211 0.457310 0.051 Uiso 0.5 1 calc R . P B 1
C22B C 0.112(3) 0.195(3) 0.500(3) 0.072(14) Uani 0.5 1 d D U P B 2
H22B H 0.100599 0.263998 0.490784 0.087 Uiso 0.5 1 calc R . P B 2
C13 C 0.5311(18) 0.7988(16) 0.1328(12) 0.097(5) Uani 1 1 d . U . . .
H13 H 0.531391 0.727989 0.144716 0.116 Uiso 1 1 calc R . . . .
C14 C 0.5130(15) 0.8634(12) 0.0582(10) 0.075(4) Uani 1 1 d . U . . .
H14 H 0.501746 0.836721 0.019584 0.091 Uiso 1 1 calc R . . . .
C15 C 0.5111(11) 0.9627(9) 0.0402(7) 0.055(3) Uani 1 1 d . . . . .
C16 C 0.5364(13) 0.9986(11) 0.0962(8) 0.065(3) Uani 1 1 d . U . . .
H16 H 0.542406 1.069782 0.083669 0.078 Uiso 1 1 calc R . . . .
C17 C 0.5523(14) 0.9311(12) 0.1682(9) 0.072(3) Uani 1 1 d . U . . .
H17 H 0.567338 0.956698 0.206304 0.086 Uiso 1 1 calc R . . . .
C23 C 0.5988(15) -0.0048(14) 0.6656(11) 0.057(7) Uani 0.5 1 d D U P C 2
C23B C 0.5768(14) -0.0395(17) 0.6726(11) 0.052(6) Uani 0.5 1 d D U P C 1
C24 C 0.6900(13) 0.0596(16) 0.6644(10) 0.051(5) Uani 0.5 1 d D U P C 2
H24 H 0.696381 0.131478 0.632290 0.061 Uiso 0.5 1 calc R . P C 2
C24B C 0.6942(15) -0.0158(18) 0.6363(14) 0.056(5) Uani 0.5 1 d D U P C 1
H24B H 0.732266 0.033711 0.578100 0.067 Uiso 0.5 1 calc R . P C 1
C25 C 0.7717(16) 0.0252(14) 0.7071(10) 0.052(5) Uani 0.5 1 d D U P C 2
H25 H 0.830283 0.072287 0.703710 0.063 Uiso 0.5 1 calc R . P C 2
C25B C 0.755(2) -0.0655(18) 0.6861(13) 0.063(6) Uani 0.5 1 d D U P C 1
H25B H 0.838646 -0.046865 0.664506 0.076 Uiso 0.5 1 calc R . P C 1
C26 C 0.763(2) -0.0825(14) 0.7553(13) 0.061(6) Uani 0.5 1 d D U P C 2
H26 H 0.817394 -0.106473 0.783978 0.074 Uiso 0.5 1 calc R . P C 2
C26B C 0.7024(18) -0.141(2) 0.7657(15) 0.061(5) Uani 0.5 1 d D U P C 1
H26B H 0.747497 -0.180614 0.797617 0.074 Uiso 0.5 1 calc R . P C 1
C27 C 0.6765(18) -0.156(2) 0.7625(15) 0.074(7) Uani 0.5 1 d D U P C 2
H27 H 0.669767 -0.227725 0.794654 0.089 Uiso 0.5 1 calc R . P C 2
C27B C 0.5841(17) -0.1581(19) 0.7990(15) 0.061(6) Uani 0.5 1 d D U P C 1
H27B H 0.545853 -0.204351 0.858305 0.074 Uiso 0.5 1 calc R . P C 1
C28 C 0.601(2) -0.1096(17) 0.7164(12) 0.063(6) Uani 0.5 1 d D U P C 2
H28 H 0.542396 -0.156756 0.719989 0.076 Uiso 0.5 1 calc R . P C 2
C28B C 0.518(2) -0.1129(15) 0.7520(11) 0.052(5) Uani 0.5 1 d D U P C 1
H28B H 0.434406 -0.131684 0.773396 0.063 Uiso 0.5 1 calc R . P C 1
C29 C 0.9088(11) 0.3594(10) 0.3145(9) 0.065(3) Uani 1 1 d . . . . .
C30 C 1.0418(14) 0.3734(13) 0.2552(12) 0.089(5) Uani 1 1 d . . . . .
Cl5 Cl 0.8404(5) 0.4929(4) 0.0588(4) 0.1204(18) Uani 1 1 d . . . . .
Cl6 Cl 0.7737(5) 0.6958(5) -0.0116(3) 0.1130(16) Uani 1 1 d . . . . .
C33 C 0.8857(17) 0.6220(15) 0.0006(13) 0.097(5) Uani 1 1 d . . . . .
H33A H 0.942268 0.633963 -0.058167 0.116 Uiso 1 1 calc R . . . .
H33B H 0.928601 0.646284 0.029737 0.116 Uiso 1 1 calc R . . . .
Cl3B Cl 0.9451(9) 0.1289(8) 0.1677(6) 0.100(2) Uiso 0.5 1 d . . P D 2
Cl4B Cl 0.7432(13) 0.2052(12) 0.1153(9) 0.133(4) Uiso 0.5 1 d . . P D 2
C32B C 0.792(5) 0.132(4) 0.206(3) 0.123(15) Uiso 0.5 1 d . . P D 2
H32A H 0.772302 0.163752 0.248646 0.148 Uiso 0.5 1 calc R . P D 2
H32B H 0.748802 0.060778 0.236814 0.148 Uiso 0.5 1 calc R . P D 2
Cl1 Cl 0.7971(7) 1.0235(6) -0.1207(6) 0.188(4) Uani 1 1 d . . . . .
Cl2 Cl 0.8622(5) 1.0676(4) 0.0063(6) 0.158(3) Uani 1 1 d . . . . .
C31 C 0.848(2) 0.9671(16) -0.0261(17) 0.148(12) Uani 1 1 d . . . . .
H31A H 0.789218 0.908807 0.022265 0.177 Uiso 1 1 calc R . . . .
H31B H 0.924453 0.942316 -0.043699 0.177 Uiso 1 1 calc R . . . .
Cl7 Cl 0.4726(8) 0.6074(8) 0.0345(7) 0.099(2) Uiso 0.5 1 d D U P E 2
Cl8 Cl 0.2681(17) 0.6592(18) 0.1097(14) 0.186(7) Uiso 0.5 1 d D U P E 2
C34 C 0.3307(18) 0.588(4) 0.060(3) 0.112(14) Uiso 0.5 1 d D . P E 2
H34A H 0.312156 0.605114 0.006608 0.134 Uiso 0.5 1 calc R . P E 2
H34B H 0.299863 0.514908 0.098649 0.134 Uiso 0.5 1 calc R . P E 2
Cl3 Cl 0.9969(7) 0.0808(6) 0.2358(5) 0.0778(17) Uiso 0.5 1 d . . P F 1
Cl4 Cl 0.8403(8) 0.2068(8) 0.1569(6) 0.092(2) Uiso 0.5 1 d . . P F 1
C32 C 0.854(2) 0.126(2) 0.2547(18) 0.067(6) Uiso 0.5 1 d . . P F 1
H32C H 0.790053 0.066500 0.285232 0.081 Uiso 0.5 1 calc R . P F 1
H32D H 0.844397 0.163406 0.292572 0.081 Uiso 0.5 1 calc R . P F 1
Cl7B Cl 0.4763(14) 0.6517(13) -0.0357(11) 0.149(5) Uiso 0.5 1 d D U P G 1
Cl8B Cl 0.2605(15) 0.6960(15) 0.0261(13) 0.168(6) Uiso 0.5 1 d D U P G 1
C34B C 0.338(2) 0.605(3) 0.022(5) 0.15(2) Uiso 0.5 1 d D . P G 1
H34C H 0.308737 0.565536 -0.004654 0.184 Uiso 0.5 1 calc R . P G 1
H34D H 0.330676 0.556786 0.081628 0.184 Uiso 0.5 1 calc R . P G 1

loop_
_atom_site_aniso_label
_atom_site_aniso_U_11
_atom_site_aniso_U_22
_atom_site_aniso_U_33
_atom_site_aniso_U_23
_atom_site_aniso_U_13
_atom_site_aniso_U_12
Ag1 0.0644(5) 0.0355(5) 0.0555(5) -0.0197(4) -0.0243(4) 0.0176(3)
Ag2 0.0557(5) 0.0312(5) 0.0592(5) -0.0202(4) -0.0155(4) 0.0104(3)
Ag3 0.0604(5) 0.0460(5) 0.0564(5) -0.0183(4) -0.0201(4) 0.0050(4)
Ag4 0.0519(5) 0.0355(5) 0.0520(5) -0.0223(3) -0.0287(3) 0.0137(3)
Ag5 0.0708(6) 0.0552(6) 0.0619(6) -0.0334(5) -0.0149(4) -0.0080(4)
S1 0.0596(13) 0.0299(11) 0.0524(13) -0.0188(10) -0.0176(10) 0.0059(10)
S2 0.0523(12) 0.0339(12) 0.0505(12) -0.0220(10) -0.0232(10) 0.0091(9)
S3 0.0508(12) 0.0375(12) 0.0554(13) -0.0184(10) -0.0270(10) 0.0175(10)
P1 0.0705(16) 0.0334(13) 0.0565(15) -0.0185(12) -0.0184(12) 0.0170(12)
F1 0.067(5) 0.207(15) 0.112(8) -0.082(9) -0.020(5) 0.012(7)
F2 0.088(6) 0.081(7) 0.196(13) -0.056(8) 0.027(7) 0.021(5)
F3 0.085(6) 0.113(8) 0.085(6) -0.015(6) 0.006(5) 0.022(5)
O1 0.084(6) 0.035(4) 0.099(7) -0.022(4) 0.011(5) 0.024(4)
O2 0.065(4) 0.044(4) 0.068(5) -0.023(4) -0.022(4) 0.021(4)
O3 0.066(4) 0.033(4) 0.063(5) -0.019(3) -0.029(4) 0.014(3)
O4 0.066(5) 0.054(5) 0.064(5) -0.030(4) -0.026(4) 0.022(4)
O5 0.092(6) 0.032(4) 0.079(6) -0.027(4) 0.006(5) 0.000(4)
N2 0.064(5) 0.068(6) 0.105(7) -0.050(5) -0.017(5) 0.001(5)
N1 0.077(6) 0.060(6) 0.040(4) -0.028(4) -0.014(4) -0.004(5)
C1 0.046(5) 0.053(6) 0.050(6) -0.020(5) -0.007(4) 0.000(4)
C2 0.054(6) 0.094(11) 0.076(8) -0.035(8) -0.028(6) 0.002(6)
C3 0.071(7) 0.045(6) 0.058(6) -0.026(5) -0.019(5) 0.011(5)
C4 0.086(9) 0.050(7) 0.086(10) -0.029(7) 0.012(8) -0.007(7)
C5 0.064(6) 0.043(5) 0.046(5) -0.023(4) -0.020(4) 0.005(5)
C6 0.064(6) 0.066(7) 0.066(7) -0.048(6) -0.024(5) 0.007(6)
C7 0.085(8) 0.086(10) 0.061(7) -0.044(7) -0.036(6) 0.014(7)
C8 0.079(7) 0.065(8) 0.046(6) -0.029(5) -0.029(5) 0.025(6)
C9 0.055(6) 0.120(13) 0.067(8) -0.040(8) -0.035(6) 0.035(7)
C10 0.058(9) 0.072(12) 0.078(11) -0.031(9) -0.033(8) 0.032(9)
C10B 0.058(12) 0.090(17) 0.055(13) -0.027(11) -0.036(10) 0.034(12)
C11 0.051(8) 0.049(10) 0.070(10) -0.021(9) -0.022(7) 0.023(7)
C11B 0.079(17) 0.10(2) 0.12(2) -0.031(15) -0.070(15) 0.032(15)
C12 0.061(10) 0.095(15) 0.067(11) -0.043(10) -0.024(8) 0.022(10)
C12B 0.055(12) 0.048(13) 0.073(14) -0.022(11) -0.031(11) 0.013(10)
C18 0.049(8) 0.042(8) 0.060(9) -0.021(7) -0.022(7) 0.004(6)
C18B 0.062(9) 0.056(9) 0.058(9) -0.027(7) -0.033(7) 0.006(7)
C19 0.053(8) 0.057(9) 0.065(9) -0.028(7) -0.024(7) 0.005(7)
C19B 0.066(9) 0.056(9) 0.062(9) -0.020(7) -0.028(7) 0.002(7)
C20 0.053(5) 0.059(6) 0.137(9) -0.051(6) -0.031(6) 0.023(5)
C21 0.057(12) 0.053(12) 0.060(12) -0.036(8) -0.015(9) -0.008(7)
C21B 0.055(11) 0.042(10) 0.059(11) -0.041(8) -0.007(7) 0.006(7)
C22 0.047(9) 0.037(9) 0.048(10) -0.035(8) -0.001(7) -0.001(6)
C22B 0.079(16) 0.066(15) 0.076(16) -0.043(10) -0.017(10) 0.010(8)
C13 0.115(9) 0.090(9) 0.092(8) -0.038(7) -0.046(7) -0.013(7)
C14 0.103(8) 0.063(7) 0.069(6) -0.032(5) -0.035(6) 0.005(6)
C15 0.072(7) 0.049(6) 0.055(6) -0.024(5) -0.032(5) 0.003(5)
C16 0.092(7) 0.056(6) 0.060(6) -0.032(5) -0.033(5) 0.019(5)
C17 0.094(7) 0.072(7) 0.062(6) -0.038(5) -0.032(5) 0.020(6)
C23 0.068(10) 0.039(10) 0.056(9) -0.018(7) -0.012(7) 0.013(8)
C23B 0.069(9) 0.024(8) 0.048(9) -0.006(7) -0.014(7) 0.012(7)
C24 0.062(8) 0.048(8) 0.048(8) -0.018(6) -0.030(6) 0.008(7)
C24B 0.058(8) 0.056(9) 0.060(8) -0.027(7) -0.024(7) 0.010(7)
C25 0.053(8) 0.053(9) 0.052(8) -0.017(7) -0.026(6) 0.010(7)
C25B 0.062(9) 0.066(10) 0.063(9) -0.028(7) -0.022(7) 0.005(7)
C26 0.065(9) 0.056(9) 0.065(9) -0.027(7) -0.025(7) 0.013(7)
C26B 0.072(8) 0.057(8) 0.071(7) -0.029(6) -0.040(6) 0.012(7)
C27 0.077(9) 0.062(9) 0.081(8) -0.022(6) -0.034(7) 0.012(7)
C27B 0.071(9) 0.055(9) 0.059(9) -0.027(7) -0.019(7) 0.020(7)
C28 0.067(9) 0.061(10) 0.063(9) -0.020(7) -0.031(7) 0.009(7)
C28B 0.068(9) 0.051(9) 0.048(8) -0.022(7) -0.032(7) 0.010(7)
C29 0.062(7) 0.048(7) 0.063(7) -0.017(6) -0.003(5) 0.004(5)
C30 0.069(9) 0.067(9) 0.102(12) -0.030(9) -0.004(8) 0.021(7)
Cl5 0.100(3) 0.105(4) 0.102(3) -0.014(3) -0.005(2) 0.002(3)
Cl6 0.110(3) 0.117(4) 0.090(3) -0.027(3) -0.027(2) 0.023(3)
C33 0.103(12) 0.089(13) 0.107(13) -0.058(11) -0.027(10) 0.018(10)
Cl1 0.142(5) 0.122(5) 0.180(7) -0.041(5) 0.064(5) 0.021(4)
Cl2 0.100(3) 0.078(3) 0.200(7) -0.026(4) 0.025(4) 0.014(2)
C31 0.113(15) 0.072(12) 0.15(2) 0.004(13) 0.023(14) 0.021(11)

loop_
_atom_type_symbol
_atom_type_description
_atom_type_scat_dispersion_real
_atom_type_scat_dispersion_imag
_atom_type_scat_source
C C 0.0181 0.0091 'International Tables Vol C Tables 4.2.6.8 and 6.1.1.4'
H H 0.0000 0.0000 'International Tables Vol C Tables 4.2.6.8 and 6.1.1.4'
Ag Ag 0.1306 4.2820 'International Tables Vol C Tables 4.2.6.8 and 6.1.1.4'
Cl Cl 0.3639 0.7018 'International Tables Vol C Tables 4.2.6.8 and 6.1.1.4'
F F 0.0727 0.0534 'International Tables Vol C Tables 4.2.6.8 and 6.1.1.4'
N N 0.0311 0.0180 'International Tables Vol C Tables 4.2.6.8 and 6.1.1.4'
O O 0.0492 0.0322 'International Tables Vol C Tables 4.2.6.8 and 6.1.1.4'
P P 0.2955 0.4335 'International Tables Vol C Tables 4.2.6.8 and 6.1.1.4'
S S 0.3331 0.5567 'International Tables Vol C Tables 4.2.6.8 and 6.1.1.4'

loop_
_exptl_crystal_face_index_h
_exptl_crystal_face_index_k
_exptl_crystal_face_index_l
_exptl_crystal_face_perp_dist
7 -4 4 0.0756
-7 4 -4 0.0784
-7 -4 -7 0.0993
7 3 7 0.0704
7 -3 -2 0.0680
5 -2 9 0.0636
1 0 10 0.0541
4 -2 -8 0.0781
-1 0 -10 0.1026
-4 2 7 0.0643
7 3 1 0.0793
-7 -2 -2 0.0866
1 6 -4 0.0962
3 -9 -3 0.1199
-1 -9 -7 0.1372
-4 8 1 0.0943
2 8 8 0.0994
3 -6 -8 0.0945
-2 -4 -12 0.1060
5 2 11 0.0637
-1 6 10 0.0670
-5 6 5 0.0692
-3 -2 7 0.0666
-7 0 2 0.0641
-5 -5 -11 0.1013
2 -8 -7 0.1040
5 1 -4 0.0719
1 3 -7 0.0952
2 9 5 0.1009

loop_
_geom_angle_atom_site_label_1
_geom_angle_atom_site_label_2
_geom_angle_atom_site_label_3
_geom_angle
_geom_angle_site_symmetry_1
_geom_angle_site_symmetry_3
S2 Ag1 Ag2 57.57(5) . .
S3 Ag1 Ag2 58.83(6) 2_666 .
S3 Ag1 S2 89.19(7) 2_666 .
O2 Ag1 Ag2 88.8(2) . .
O2 Ag1 S2 122.5(2) . .
O2 Ag1 S3 113.0(2) . 2_666
O3 Ag1 Ag2 158.84(19) . .
O3 Ag1 S2 102.0(2) . .
O3 Ag1 S3 120.6(2) . 2_666
O3 Ag1 O2 108.8(3) . .
Ag1 Ag2 Ag4 97.29(3) . 2_666
Ag1 Ag2 Ag4 98.35(3) . .
Ag4 Ag2 Ag4 62.45(2) 2_666 .
S1 Ag2 Ag1 175.11(7) . .
S1 Ag2 Ag4 78.21(6) . 2_666
S1 Ag2 Ag4 81.35(7) . .
S1 Ag2 S2 125.90(9) . .
S1 Ag2 S3 120.90(9) . 2_666
S2 Ag2 Ag1 55.58(5) . .
S2 Ag2 Ag4 48.05(5) . .
S2 Ag2 Ag4 91.01(6) . 2_666
S2 Ag2 S3 85.04(8) . 2_666
S3 Ag2 Ag1 54.21(6) 2_666 .
S3 Ag2 Ag4 93.49(6) 2_666 .
S3 Ag2 Ag4 49.16(5) 2_666 2_666
O1 Ag2 Ag1 73.6(2) . .
O1 Ag2 Ag4 148.1(3) . .
O1 Ag2 Ag4 147.9(3) . 2_666
O1 Ag2 S1 109.2(2) . .
O1 Ag2 S2 107.3(3) . .
O1 Ag2 S3 105.2(3) . 2_666
Ag4 Ag3 Ag5 95.91(3) . 2_666
S1 Ag3 Ag4 82.59(6) . .
S1 Ag3 Ag5 49.25(6) . 2_666
S1 Ag3 S3 120.54(9) . .
S3 Ag3 Ag4 49.97(6) . .
S3 Ag3 Ag5 96.54(6) . 2_666
N1 Ag3 Ag4 127.4(2) . .
N1 Ag3 Ag5 136.3(2) . 2_666
N1 Ag3 S1 123.0(3) . .
N1 Ag3 S3 114.7(3) . .
Ag2 Ag4 Ag2 117.55(2) 2_666 .
Ag2 Ag4 Ag3 100.18(3) 2_666 .
Ag2 Ag4 Ag4 57.15(3) . 2_666
Ag2 Ag4 Ag4 60.40(3) 2_666 2_666
Ag3 Ag4 Ag2 81.36(3) . .
Ag3 Ag4 Ag4 91.16(3) . 2_666
S2 Ag4 Ag2 128.33(7) . 2_666
S2 Ag4 Ag2 57.17(6) . .
S2 Ag4 Ag3 125.74(7) . .
S2 Ag4 Ag4 93.20(6) . 2_666
S2 Ag4 S3 167.72(9) . .
S3 Ag4 Ag2 130.38(7) . .
S3 Ag4 Ag2 59.73(6) . 2_666
S3 Ag4 Ag3 54.05(7) . .
S3 Ag4 Ag4 99.07(7) . 2_666
S1 Ag5 Ag3 48.01(6) 2_666 2_666
S1 Ag5 S2 106.54(8) 2_666 .
S2 Ag5 Ag3 91.08(6) . 2_666
N2 Ag5 Ag3 144.8(3) . 2_666
N2 Ag5 S1 122.2(3) . 2_666
N2 Ag5 S2 121.9(3) . .
Ag2 S1 Ag3 108.89(10) . .
Ag2 S1 Ag5 125.82(11) . 2_666
Ag3 S1 Ag5 82.73(8) . 2_666
C1 S1 Ag2 112.1(4) . .
C1 S1 Ag3 108.8(4) . .
C1 S1 Ag5 113.2(4) . 2_666
Ag1 S2 Ag2 66.85(6) . .
Ag4 S2 Ag1 130.80(10) . .
Ag4 S2 Ag2 74.79(7) . .
Ag4 S2 Ag5 88.58(8) . .
Ag5 S2 Ag1 94.71(8) . .
Ag5 S2 Ag2 131.92(10) . .
C5 S2 Ag1 114.8(4) . .
C5 S2 Ag2 108.4(4) . .
C5 S2 Ag4 105.6(4) . .
C5 S2 Ag5 119.6(4) . .
Ag1 S3 Ag2 66.95(6) 2_666 2_666
Ag3 S3 Ag1 100.52(9) . 2_666
Ag3 S3 Ag2 122.84(9) . 2_666
Ag4 S3 Ag1 126.57(10) . 2_666
Ag4 S3 Ag2 71.11(7) . 2_666
Ag4 S3 Ag3 75.98(7) . .
C9 S3 Ag1 121.0(4) . 2_666
C9 S3 Ag2 113.0(4) . 2_666
C9 S3 Ag3 120.0(4) . .
C9 S3 Ag4 104.9(4) . .
O3 P1 O5 109.7(5) . .
O3 P1 C23 104.3(7) . .
O3 P1 C23B 111.1(6) . .
O4 P1 O3 115.1(5) . .
O4 P1 O5 108.5(5) . .
O4 P1 C23 107.2(7) . .
O4 P1 C23B 114.7(9) . .
O5 P1 C23 112.0(7) . .
O5 P1 C23B 95.8(9) . .
C29 O1 Ag2 131.7(8) . .
C29 O2 Ag1 114.8(8) . .
P1 O3 Ag1 120.4(4) . .
P1 O5 H5 109.5 . .
C18 N2 Ag5 117.0(10) . .
C18B N2 Ag5 124.8(10) . .
C22 N2 Ag5 125.2(11) . .
C22 N2 C18 117.6(15) . .
C22B N2 Ag5 122.8(15) . .
C22B N2 C18B 109.6(19) . .
C13 N1 Ag3 125.5(11) . .
C17 N1 Ag3 116.7(8) . .
C17 N1 C13 117.2(13) . .
C2 C1 S1 107.0(9) . .
C2 C1 C3 110.1(11) . .
C3 C1 S1 107.6(8) . .
C4 C1 S1 108.6(8) . .
C4 C1 C2 112.0(12) . .
C4 C1 C3 111.3(11) . .
C1 C2 H2A 109.5 . .
C1 C2 H2B 109.5 . .
C1 C2 H2C 109.5 . .
H2A C2 H2B 109.5 . .
H2A C2 H2C 109.5 . .
H2B C2 H2C 109.5 . .
C1 C3 H3A 109.5 . .
C1 C3 H3B 109.5 . .
C1 C3 H3C 109.5 . .
H3A C3 H3B 109.5 . .
H3A C3 H3C 109.5 . .
H3B C3 H3C 109.5 . .
C1 C4 H4A 109.5 . .
C1 C4 H4B 109.5 . .
C1 C4 H4C 109.5 . .
H4A C4 H4B 109.5 . .
H4A C4 H4C 109.5 . .
H4B C4 H4C 109.5 . .
C6 C5 S2 105.6(8) . .
C7 C5 S2 108.7(8) . .
C7 C5 C6 108.8(10) . .
C8 C5 S2 109.9(7) . .
C8 C5 C6 110.4(10) . .
C8 C5 C7 113.1(10) . .
C5 C6 H6A 109.5 . .
C5 C6 H6B 109.5 . .
C5 C6 H6C 109.5 . .
H6A C6 H6B 109.5 . .
H6A C6 H6C 109.5 . .
H6B C6 H6C 109.5 . .
C5 C7 H7A 109.5 . .
C5 C7 H7B 109.5 . .
C5 C7 H7C 109.5 . .
H7A C7 H7B 109.5 . .
H7A C7 H7C 109.5 . .
H7B C7 H7C 109.5 . .
C5 C8 H8A 109.5 . .
C5 C8 H8B 109.5 . .
C5 C8 H8C 109.5 . .
H8A C8 H8B 109.5 . .
H8A C8 H8C 109.5 . .
H8B C8 H8C 109.5 . .
C10 C9 S3 106.8(10) . .
C10B C9 S3 97.7(12) . .
C11 C9 S3 113.5(11) . .
C11 C9 C10 102.6(13) . .
C11 C9 C12 117.2(14) . .
C11B C9 S3 110.6(15) . .
C11B C9 C10B 106(2) . .
C11B C9 C12B 134(2) . .
C12 C9 S3 112.6(11) . .
C12 C9 C10 102.3(16) . .
C12B C9 S3 103.7(13) . .
C12B C9 C10B 98.7(18) . .
C9 C10 H10A 111.1 . .
C9 C10 H10B 106.2 . .
C9 C10 H10C 111.1 . .
H10A C10 H10B 109.3 . .
H10A C10 H10C 108.1 . .
H10B C10 H10C 111.0 . .
C9 C10B H10D 109.5 . .
C9 C10B H10E 109.5 . .
C9 C10B H10F 109.5 . .
H10D C10B H10E 109.5 . .
H10D C10B H10F 109.5 . .
H10E C10B H10F 109.5 . .
C9 C11 H11A 109.5 . .
C9 C11 H11B 109.5 . .
C9 C11 H11C 109.5 . .
H11A C11 H11B 109.5 . .
H11A C11 H11C 109.5 . .
H11B C11 H11C 109.5 . .
C9 C11B H11D 100.7 . .
C9 C11B H11E 111.6 . .
C9 C11B H11F 115.5 . .
H11D C11B H11E 109.3 . .
H11D C11B H11F 109.9 . .
H11E C11B H11F 109.5 . .
C9 C12 H12A 109.5 . .
C9 C12 H12B 109.5 . .
C9 C12 H12C 109.5 . .
H12A C12 H12B 109.5 . .
H12A C12 H12C 109.5 . .
H12B C12 H12C 109.5 . .
C9 C12B H12D 108.6 . .
C9 C12B H12E 105.1 . .
C9 C12B H12F 112.5 . .
H12D C12B H12E 109.6 . .
H12D C12B H12F 110.2 . .
H12E C12B H12F 110.7 . .
N2 C18 H18 120.2 . .
N2 C18 C19 119.7(16) . .
C19 C18 H18 120.2 . .
N2 C18B H18B 113.0 . .
N2 C18B C19B 134.0(18) . .
C19B C18B H18B 113.0 . .
C18 C19 H19 119.4 . .
C18 C19 C20 121.2(18) . .
C20 C19 H19 119.4 . .
C18B C19B H19B 125.7 . .
C20 C19B C18B 108.6(17) . .
C20 C19B H19B 125.7 . .
C19 C20 C20 129.1(13) . 2_556
C19B C20 C21B 114.6(18) . .
C21 C20 C19 119.1(17) . .
C21 C20 C20 111.7(15) . 2_556
C20 C21 H21 121.4 . .
C22 C21 C20 117(2) . .
C22 C21 H21 121.4 . .
C20 C21B H21B 118.8 . .
C22B C21B C20 122(3) . .
C22B C21B H21B 118.8 . .
N2 C22 C21 124(2) . .
N2 C22 H22 118.0 . .
C21 C22 H22 118.0 . .
N2 C22B C21B 119(3) . .
N2 C22B H22B 120.5 . .
C21B C22B H22B 120.5 . .
N1 C13 H13 119.0 . .
N1 C13 C14 122.1(18) . .
C14 C13 H13 119.0 . .
C13 C14 H14 119.8 . .
C15 C14 C13 120.3(14) . .
C15 C14 H14 119.8 . .
C14 C15 C15 122.7(13) . 2_675
C14 C15 C16 117.1(12) . .
C16 C15 C15 120.2(13) . 2_675
C15 C16 H16 120.4 . .
C17 C16 C15 119.2(13) . .
C17 C16 H16 120.4 . .
N1 C17 C16 123.9(13) . .
N1 C17 H17 118.1 . .
C16 C17 H17 118.1 . .
C24 C23 P1 125.5(13) . .
C28 C23 P1 124.2(13) . .
C28 C23 C24 110.2(16) . .
C24B C23B P1 114.4(12) . .
C24B C23B C28B 125.0(17) . .
C28B C23B P1 120.5(12) . .
C23 C24 H24 117.3 . .
C25 C24 C23 125.4(17) . .
C25 C24 H24 117.3 . .
C23B C24B H24B 121.8 . .
C23B C24B C25B 116.5(19) . .
C25B C24B H24B 121.8 . .
C24 C25 H25 121.1 . .
C24 C25 C26 117.7(19) . .
C26 C25 H25 121.1 . .
C24B C25B H25B 119.1 . .
C26B C25B C24B 122(2) . .
C26B C25B H25B 119.1 . .
C25 C26 H26 118.4 . .
C27 C26 C25 123(2) . .
C27 C26 H26 118.4 . .
C25B C26B H26B 120.9 . .
C25B C26B C27B 118(2) . .
C27B C26B H26B 120.9 . .
C26 C27 H27 123.7 . .
C26 C27 C28 113(2) . .
C28 C27 H27 123.7 . .
C26B C27B H27B 118.7 . .
C26B C27B C28B 123(2) . .
C28B C27B H27B 118.7 . .
C23 C28 H28 114.5 . .
C27 C28 C23 131(2) . .
C27 C28 H28 114.5 . .
C23B C28B C27B 115.2(19) . .
C23B C28B H28B 122.4 . .
C27B C28B H28B 122.4 . .
O1 C29 C30 113.2(11) . .
O2 C29 O1 130.4(12) . .
O2 C29 C30 116.3(12) . .
F1 C30 F3 108.8(15) . .
F1 C30 C29 111.1(15) . .
F2 C30 F1 107.7(17) . .
F2 C30 F3 104.4(16) . .
F2 C30 C29 112.8(13) . .
F3 C30 C29 111.7(13) . .
Cl5 C33 Cl6 115.3(11) . .
Cl5 C33 H33A 108.5 . .
Cl5 C33 H33B 108.5 . .
Cl6 C33 H33A 108.5 . .
Cl6 C33 H33B 108.5 . .
H33A C33 H33B 107.5 . .
Cl3B C32B Cl4B 111(3) . .
Cl3B C32B H32A 109.5 . .
Cl3B C32B H32B 109.5 . .
Cl4B C32B H32A 109.5 . .
Cl4B C32B H32B 109.5 . .
H32A C32B H32B 108.1 . .
Cl1 C31 H31A 110.6 . .
Cl1 C31 H31B 110.6 . .
Cl2 C31 Cl1 105.6(11) . .
Cl2 C31 H31A 110.6 . .
Cl2 C31 H31B 110.6 . .
H31A C31 H31B 108.7 . .
Cl7 C34 H34A 109.7 . .
Cl7 C34 H34B 109.7 . .
Cl8 C34 Cl7 110(2) . .
Cl8 C34 H34A 109.7 . .
Cl8 C34 H34B 109.7 . .
H34A C34 H34B 108.2 . .
Cl3 C32 H32C 109.4 . .
Cl3 C32 H32D 109.4 . .
Cl4 C32 Cl3 111.1(15) . .
Cl4 C32 H32C 109.4 . .
Cl4 C32 H32D 109.4 . .
H32C C32 H32D 108.0 . .
Cl7B C34B H34C 109.6 . .
Cl7B C34B H34D 109.6 . .
Cl8B C34B Cl7B 110(2) . .
Cl8B C34B H34C 109.6 . .
Cl8B C34B H34D 109.6 . .
H34C C34B H34D 108.1 . .

loop_
_geom_bond_atom_site_label_1
_geom_bond_atom_site_label_2
_geom_bond_distance
_geom_bond_site_symmetry_2
Ag1 Ag2 2.9333(10) .
Ag1 S2 2.632(2) .
Ag1 S3 2.586(3) 2_666
Ag1 O2 2.333(8) .
Ag1 O3 2.294(7) .
Ag2 Ag4 3.0923(10) .
Ag2 Ag4 2.9880(10) 2_666
Ag2 S1 2.448(2) .
Ag2 S2 2.693(2) .
Ag2 S3 2.728(3) 2_666
Ag2 O1 2.368(8) .
Ag3 Ag4 3.0272(11) .
Ag3 Ag5 3.2772(12) 2_666
Ag3 S1 2.456(3) .
Ag3 S3 2.526(3) .
Ag3 N1 2.284(10) .
Ag4 Ag4 3.1534(13) 2_666
Ag4 S2 2.383(2) .
Ag4 S3 2.389(2) .
Ag5 S1 2.503(3) 2_666
Ag5 S2 2.555(3) .
Ag5 N2 2.238(12) .
S1 C1 1.882(10) .
S2 C5 1.862(10) .
S3 C9 1.863(13) .
P1 O3 1.517(8) .
P1 O4 1.494(8) .
P1 O5 1.592(10) .
P1 C23 1.828(15) .
P1 C23B 1.810(15) .
F1 C30 1.27(2) .
F2 C30 1.274(19) .
F3 C30 1.33(2) .
O1 C29 1.252(16) .
O2 C29 1.197(15) .
O5 H5 0.8400 .
N2 C18 1.382(14) .
N2 C18B 1.370(14) .
N2 C22 1.370(14) .
N2 C22B 1.369(14) .
N1 C13 1.330(19) .
N1 C17 1.305(18) .
C1 C2 1.485(18) .
C1 C3 1.533(16) .
C1 C4 1.487(19) .
C2 H2A 0.9800 .
C2 H2B 0.9800 .
C2 H2C 0.9800 .
C3 H3A 0.9800 .
C3 H3B 0.9800 .
C3 H3C 0.9800 .
C4 H4A 0.9800 .
C4 H4B 0.9800 .
C4 H4C 0.9800 .
C5 C6 1.546(16) .
C5 C7 1.514(18) .
C5 C8 1.498(17) .
C6 H6A 0.9800 .
C6 H6B 0.9800 .
C6 H6C 0.9800 .
C7 H7A 0.9800 .
C7 H7B 0.9800 .
C7 H7C 0.9800 .
C8 H8A 0.9800 .
C8 H8B 0.9800 .
C8 H8C 0.9800 .
C9 C10 1.571(13) .
C9 C10B 1.569(13) .
C9 C11 1.548(12) .
C9 C11B 1.558(13) .
C9 C12 1.559(12) .
C9 C12B 1.559(13) .
C10 H10A 0.9692 .
C10 H10B 0.9764 .
C10 H10C 0.9614 .
C10B H10D 0.9800 .
C10B H10E 0.9800 .
C10B H10F 0.9800 .
C11 H11A 0.9800 .
C11 H11B 0.9800 .
C11 H11C 0.9800 .
C11B H11D 0.9744 .
C11B H11E 0.9765 .
C11B H11F 0.9778 .
C12 H12A 0.9800 .
C12 H12B 0.9800 .
C12 H12C 0.9800 .
C12B H12D 0.9630 .
C12B H12E 0.9606 .
C12B H12F 0.9706 .
C18 H18 0.9500 .
C18 C19 1.393(11) .
C18B H18B 0.9500 .
C18B C19B 1.386(11) .
C19 H19 0.9500 .
C19 C20 1.400(11) .
C19B H19B 0.9500 .
C19B C20 1.381(11) .
C20 C20 1.56(3) 2_556
C20 C21 1.393(11) .
C20 C21B 1.390(11) .
C21 H21 0.9500 .
C21 C22 1.389(11) .
C21B H21B 0.9500 .
C21B C22B 1.388(11) .
C22 H22 0.9500 .
C22B H22B 0.9500 .
C13 H13 0.9500 .
C13 C14 1.38(2) .
C14 H14 0.9500 .
C14 C15 1.329(19) .
C15 C15 1.53(2) 2_675
C15 C16 1.396(16) .
C16 H16 0.9500 .
C16 C17 1.35(2) .
C17 H17 0.9500 .
C23 C24 1.429(12) .
C23 C28 1.424(12) .
C23B C24B 1.335(12) .
C23B C28B 1.339(12) .
C24 H24 0.9500 .
C24 C25 1.420(12) .
C24B H24B 0.9500 .
C24B C25B 1.339(12) .
C25 H25 0.9500 .
C25 C26 1.425(12) .
C25B H25B 0.9500 .
C25B C26B 1.339(12) .
C26 H26 0.9500 .
C26 C27 1.422(12) .
C26B H26B 0.9500 .
C26B C27B 1.341(12) .
C27 H27 0.9500 .
C27 C28 1.423(12) .
C27B H27B 0.9500 .
C27B C28B 1.341(12) .
C28 H28 0.9500 .
C28B H28B 0.9500 .
C29 C30 1.571(17) .
Cl5 C33 1.71(2) .
Cl6 C33 1.74(2) .
C33 H33A 0.9900 .
C33 H33B 0.9900 .
Cl3B C32B 1.77(5) .
Cl4B C32B 1.84(5) .
C32B H32A 0.9900 .
C32B H32B 0.9900 .
Cl1 C31 1.87(3) .
Cl2 C31 1.77(3) .
C31 H31A 0.9900 .
C31 H31B 0.9900 .
Cl7 C34 1.62(2) .
Cl8 C34 1.62(2) .
C34 H34A 0.9900 .
C34 H34B 0.9900 .
Cl3 C32 1.83(3) .
Cl4 C32 1.74(3) .
C32 H32C 0.9900 .
C32 H32D 0.9900 .
Cl7B C34B 1.62(2) .
Cl8B C34B 1.62(2) .
C34B H34C 0.9900 .
C34B H34D 0.9900 .

loop_
_geom_torsion_atom_site_label_1
_geom_torsion_atom_site_label_2
_geom_torsion_atom_site_label_3
_geom_torsion_atom_site_label_4
_geom_torsion
_geom_torsion_site_symmetry_1
_geom_torsion_site_symmetry_4
Ag1 S2 C5 C6 7.2(8) . .
Ag1 S2 C5 C7 123.8(8) . .
Ag1 S2 C5 C8 -111.9(8) . .
Ag1 S3 C9 C10 -120.0(10) 2_666 .
Ag1 S3 C9 C10B 55.1(13) 2_666 .
Ag1 S3 C9 C11 -7.7(13) 2_666 .
Ag1 S3 C9 C11B 166(2) 2_666 .
Ag1 S3 C9 C12 128.5(13) 2_666 .
Ag1 S3 C9 C12B -45.9(15) 2_666 .
Ag1 O2 C29 O1 -1(2) . .
Ag1 O2 C29 C30 174.4(11) . .
Ag2 S1 C1 C2 -65.0(10) . .
Ag2 S1 C1 C3 53.4(9) . .
Ag2 S1 C1 C4 173.9(10) . .
Ag2 S2 C5 C6 79.6(7) . .
Ag2 S2 C5 C7 -163.8(8) . .
Ag2 S2 C5 C8 -39.5(9) . .
Ag2 S3 C9 C10 -43.9(11) 2_666 .
Ag2 S3 C9 C10B 131.2(12) 2_666 .
Ag2 S3 C9 C11 68.4(12) 2_666 .
Ag2 S3 C9 C11B -118(2) 2_666 .
Ag2 S3 C9 C12 -155.4(13) 2_666 .
Ag2 S3 C9 C12B 30.2(15) 2_666 .
Ag2 O1 C29 O2 10(3) . .
Ag2 O1 C29 C30 -165.5(12) . .
Ag3 S1 C1 C2 174.5(8) . .
Ag3 S1 C1 C3 -67.1(8) . .
Ag3 S1 C1 C4 53.5(11) . .
Ag3 S3 C9 C10 113.7(10) . .
Ag3 S3 C9 C10B -71.2(13) . .
Ag3 S3 C9 C11 -134.0(10) . .
Ag3 S3 C9 C11B 39(2) . .
Ag3 S3 C9 C12 2.2(15) . .
Ag3 S3 C9 C12B -172.2(13) . .
Ag3 N1 C13 C14 167.5(13) . .
Ag3 N1 C17 C16 -169.0(12) . .
Ag4 S2 C5 C6 158.4(7) . .
Ag4 S2 C5 C7 -85.0(9) . .
Ag4 S2 C5 C8 39.3(9) . .
Ag4 S3 C9 C10 31.5(11) . .
Ag4 S3 C9 C10B -153.4(12) . .
Ag4 S3 C9 C11 143.8(11) . .
Ag4 S3 C9 C11B -43(2) . .
Ag4 S3 C9 C12 -80.0(14) . .
Ag4 S3 C9 C12B 105.6(14) . .
Ag5 S1 C1 C2 84.5(10) 2_666 .
Ag5 S1 C1 C3 -157.2(7) 2_666 .
Ag5 S1 C1 C4 -36.6(11) 2_666 .
Ag5 S2 C5 C6 -104.2(7) . .
Ag5 S2 C5 C7 12.4(10) . .
Ag5 S2 C5 C8 136.7(7) . .
Ag5 N2 C18 C19 179.2(17) . .
Ag5 N2 C18B C19B -175(2) . .
Ag5 N2 C22 C21 173(2) . .
Ag5 N2 C22B C21B 175(2) . .
P1 C23 C24 C25 -176.6(14) . .
P1 C23 C28 C27 176.6(14) . .
P1 C23B C24B C25B 174(2) . .
P1 C23B C28B C27B -173.0(19) . .
O1 C29 C30 F1 75.9(19) . .
O1 C29 C30 F2 -163.1(18) . .
O1 C29 C30 F3 -46(2) . .
O2 C29 C30 F1 -99.9(18) . .
O2 C29 C30 F2 21(2) . .
O2 C29 C30 F3 138.3(16) . .
O3 P1 C23 C24 57.7(12) . .
O3 P1 C23 C28 -118.6(10) . .
O3 P1 C23B C24B 18(2) . .
O3 P1 C23B C28B -163(2) . .
O4 P1 O3 Ag1 37.2(7) . .
O4 P1 C23 C24 -64.8(12) . .
O4 P1 C23 C28 118.9(10) . .
O4 P1 C23B C24B -115(2) . .
O4 P1 C23B C28B 64(2) . .
O5 P1 O3 Ag1 160.0(5) . .
O5 P1 C23 C24 176.2(9) . .
O5 P1 C23 C28 0.0(13) . .
O5 P1 C23B C24B 132(2) . .
O5 P1 C23B C28B -49(2) . .
N2 C18 C19 C20 4(3) . .
N2 C18B C19B C20 -10(4) . .
N1 C13 C14 C15 -1(3) . .
C18 N2 C22 C21 -13(4) . .
C18 C19 C20 C20 169(2) . 2_556
C18 C19 C20 C21 -6(3) . .
C18B N2 C22B C21B 13(4) . .
C18B C19B C20 C20 172(2) . 2_556
C18B C19B C20 C21B 34(3) . .
C19 C20 C21 C22 -2(4) . .
C19B C20 C21B C22B -38(4) . .
C20 C20 C21 C22 -177(3) 2_556 .
C20 C20 C21B C22B -175(3) 2_556 .
C20 C21 C22 N2 12(5) . .
C20 C21B C22B N2 11(5) . .
C22 N2 C18 C19 5(3) . .
C22B N2 C18B C19B -14(4) . .
C13 N1 C17 C16 2(2) . .
C13 C14 C15 C15 -178.7(17) . 2_675
C13 C14 C15 C16 4(2) . .
C14 C15 C16 C17 -5(2) . .
C15 C15 C16 C17 178.1(15) 2_675 .
C15 C16 C17 N1 2(2) . .
C17 N1 C13 C14 -3(3) . .
C23 P1 O3 Ag1 -79.9(7) . .
C23 C24 C25 C26 0.1(3) . .
C23B P1 O3 Ag1 -95.3(10) . .
C23B C24B C25B C26B 5(4) . .
C24 C23 C28 C27 -0.2(7) . .
C24 C25 C26 C27 -0.3(7) . .
C24B C23B C28B C27B 6(4) . .
C24B C25B C26B C27B -7(5) . .
C25 C26 C27 C28 0.2(8) . .
C25B C26B C27B C28B 9(5) . .
C26 C27 C28 C23 0.0(9) . .
C26B C27B C28B C23B -8(4) . .
C28 C23 C24 C25 0.1(3) . .
C28B C23B C24B C25B -5(4) . .

loop_
_exptl_oxdiff_crystal_face_indexfrac_h
_exptl_oxdiff_crystal_face_indexfrac_k
_exptl_oxdiff_crystal_face_indexfrac_l
_exptl_oxdiff_crystal_face_x
_exptl_oxdiff_crystal_face_y
_exptl_oxdiff_crystal_face_z
6.9999 -3.9999 4.0002 -0.0768 0.1425 1.0074
-6.9999 3.9999 -4.0002 0.0768 -0.1425 -1.0074
-6.9996 -4.0001 -6.9999 -0.1703 0.6465 -0.7454
6.9996 3.0001 6.9999 0.1738 -0.5365 0.7887
7.0002 -3.0000 -1.9997 -0.6303 -0.1497 0.7960
4.9996 -1.9999 9.0000 0.5052 0.1941 0.8546
0.9994 0.0001 9.9998 0.8513 0.2439 0.3834
4.0005 -2.0001 -7.9997 -0.9877 -0.2624 0.2751
-0.9994 -0.0001 -9.9998 -0.8513 -0.2439 -0.3834
-4.0005 2.0001 6.9997 0.8960 0.2320 -0.3031
7.0000 3.0000 1.0000 -0.3762 -0.7187 0.6206
-6.9999 -2.0000 -2.0000 0.2810 0.5783 -0.6918
1.0001 5.9999 -4.0001 -0.4529 -0.8414 -0.2684
3.0004 -9.0000 -2.9996 -0.4397 0.7195 0.6148
-0.9995 -9.0001 -6.9996 -0.5450 0.8374 0.0900
-4.0002 8.0000 0.9996 0.3252 -0.6103 -0.7308
1.9994 8.0001 7.9996 0.5748 -0.7569 0.0845
3.0006 -6.0001 -7.9996 -0.9084 0.2376 0.3449
-1.9993 -4.0001 -11.9997 -0.9553 0.1953 -0.3696
4.9994 2.0001 10.9998 0.6746 -0.1852 0.7376
-1.0007 6.0001 9.9996 0.9611 -0.2965 -0.0825
-5.0004 6.0000 4.9996 0.7641 -0.2090 -0.6354
-3.0004 -1.9999 6.9999 0.8446 0.6122 -0.0269
-7.0002 0.0000 1.9998 0.6407 0.4798 -0.6663
-4.9994 -5.0001 -10.9997 -0.6642 0.5153 -0.6079
2.0006 -8.0001 -6.9995 -0.7445 0.5478 0.3563
5.0003 1.0000 -3.9998 -0.6968 -0.5308 0.3606
1.0004 2.9999 -6.9999 -0.7174 -0.6025 -0.2227
1.9996 9.0000 4.9996 0.2963 -0.9580 -0.0428
